data_7716371
loop_
_publ_author_name
'Dutra, Jocely L.'
'Honorato, Jo&#xe3;o'
'Graminha, Ang&#xe9;lica'
'Moraes, Carlos Andr&#xe9; F'
'de Oliveira, Kleber T.'
'Cominetti, Marcia R.'
'Castellano, Eduardo E.'
'Batista, Alzir A.'

_publ_section_title
;
 Pd(II)/diphosphine/curcumin complexes as potential anticancer agents.
;
_journal_issue 47
_journal_name_full 'Dalton transactions (Cambridge, England : 2003)'
_journal_page_first 18902
_journal_page_last 18916
_journal_paper_doi 10.1039/d4dt01045k
_journal_volume 53
_journal_year 2024
_chemical_formula_moiety 'C47 H43 O6 P2 Pd, F6 P, 0.6[CHCl3]'
_chemical_formula_sum 'C47 H43 F6 O6 P3 Pd'
_chemical_formula_weight 1017.12
_space_group_crystal_system monoclinic
_space_group_IT_number 14
_space_group_name_Hall '-P 2yn'
_space_group_name_H-M_alt 'P 1 21/n 1'
_atom_sites_solution_hydrogens geom
_atom_sites_solution_primary dual
_audit_creation_date 2023-04-27
_audit_creation_method
;
Olex2 1.5
(compiled 2023.03.06 svn.rbb2c1857 for OlexSys, GUI svn.r6748)
;
_audit_update_record
;
2024-04-02 deposited with the CCDC.	2024-06-12 downloaded from the CCDC.
;
_cell_angle_alpha 90
_cell_angle_beta 112.924(2)
_cell_angle_gamma 90
_cell_formula_units_Z 4
_cell_length_a 14.0940(2)
_cell_length_b 22.4280(3)
_cell_length_c 16.0300(3)
_cell_measurement_reflns_used 51698
_cell_measurement_temperature 100.00(10)
_cell_measurement_theta_max 31.6260
_cell_measurement_theta_min 2.2740
_cell_volume 4666.90(14)
_computing_cell_refinement 'CrysAlisPro 1.171.42.49 (Rigaku OD, 2022)'
_computing_data_collection 'CrysAlisPro 1.171.42.49 (Rigaku OD, 2022)'
_computing_data_reduction 'CrysAlisPro 1.171.42.49 (Rigaku OD, 2022)'
_computing_molecular_graphics 'Olex2 1.5 (Dolomanov et al., 2009)'
_computing_publication_material 'Olex2 1.5 (Dolomanov et al., 2009)'
_computing_structure_refinement 'SHELXL 2018/3 (Sheldrick, 2015)'
_computing_structure_solution 'SHELXT 2018/2 (Sheldrick, 2018)'
_diffrn_ambient_environment N~2~
_diffrn_ambient_temperature 100.00(10)
_diffrn_detector 'Hybrid Pixel Array Detector'
_diffrn_detector_area_resol_mean 10.0000
_diffrn_detector_type HyPix
_diffrn_measured_fraction_theta_full 1.000
_diffrn_measured_fraction_theta_max 1.000
_diffrn_measurement_details
;
List of Runs (angles in degrees, time in seconds):

  # Type    Start    End  Width  t~exp~   \w     \q     \k     \f   Frames
#--------------------------------------------------------------------------
  1  \w    -79.00   5.00   0.50   15.00    --   -5.51 -19.00-180.00  168
  2  \w    -23.00  27.00   0.50   15.00    --   -5.51 -99.00  60.00  100
  3  \w    -23.00  27.00   0.50   15.00    --   -5.51 -99.00 -90.00  100
  4  \w    -19.00  67.00   0.50   15.00    --   -5.51  57.00  30.00  172
  5  \w    -23.00  27.00   0.50   15.00    --   -5.51 -99.00-120.00  100
  6  \w    -16.00  67.00   0.50   15.00    --   -5.51  38.00 150.00  166
  7  \w    -16.00  67.00   0.50   15.00    --   -5.51  38.00-180.00  166
  8  \w    -27.00  67.00   0.50   15.00    --   -5.51  77.00 -30.00  188
  9  \w    -16.00  69.00   0.50   15.00    --   -5.51  19.00 -90.00  170
;
_diffrn_measurement_device 'four-circle diffractometer'
_diffrn_measurement_device_type 'XtaLAB Synergy, Dualflex, HyPix'
_diffrn_measurement_method '\w scans'
_diffrn_orient_matrix_type 'CrysAlisPro convention (1999,Acta A55,543-557)'
_diffrn_orient_matrix_UB_11 0.0379325000
_diffrn_orient_matrix_UB_12 -0.0214402000
_diffrn_orient_matrix_UB_13 0.0237017000
_diffrn_orient_matrix_UB_21 -0.0349227000
_diffrn_orient_matrix_UB_22 -0.0232450000
_diffrn_orient_matrix_UB_23 -0.0219415000
_diffrn_orient_matrix_UB_31 0.0180828000
_diffrn_orient_matrix_UB_32 0.0000577000
_diffrn_orient_matrix_UB_33 -0.0355688000
_diffrn_radiation_monochromator mirror
_diffrn_radiation_probe x-ray
_diffrn_radiation_type 'Mo K\a'
_diffrn_radiation_wavelength 0.71073
_diffrn_reflns_av_R_equivalents 0.0472
_diffrn_reflns_av_unetI/netI 0.0211
_diffrn_reflns_Laue_measured_fraction_full 1.000
_diffrn_reflns_Laue_measured_fraction_max 1.000
_diffrn_reflns_limit_h_max 17
_diffrn_reflns_limit_h_min -17
_diffrn_reflns_limit_k_max 27
_diffrn_reflns_limit_k_min -27
_diffrn_reflns_limit_l_max 19
_diffrn_reflns_limit_l_min -19
_diffrn_reflns_number 94656
_diffrn_reflns_point_group_measured_fraction_full 1.000
_diffrn_reflns_point_group_measured_fraction_max 1.000
_diffrn_reflns_theta_full 25.242
_diffrn_reflns_theta_max 25.750
_diffrn_reflns_theta_min 1.871
_diffrn_source 'micro-focus sealed X-ray tube'
_diffrn_source_type 'PhotonJet (Mo) X-ray Source'
_exptl_absorpt_coefficient_mu 0.571
_exptl_absorpt_correction_T_max 1.00000
_exptl_absorpt_correction_T_min 0.65168
_exptl_absorpt_correction_type multi-scan
_exptl_absorpt_process_details
;
CrysAlisPro 1.171.42.49 (Rigaku Oxford Diffraction, 2022)
Empirical absorption correction using spherical harmonics,
implemented in SCALE3 ABSPACK scaling algorithm.
;
_exptl_crystal_colour 'clear light orange'
_exptl_crystal_density_diffrn 1.448
_exptl_crystal_description block
_exptl_crystal_F_000 2072
_exptl_crystal_size_max 0.177
_exptl_crystal_size_mid 0.139
_exptl_crystal_size_min 0.105
_refine_diff_density_max 0.650
_refine_diff_density_min -0.479
_refine_diff_density_rms 0.060
_refine_ls_extinction_method none
_refine_ls_goodness_of_fit_ref 1.058
_refine_ls_hydrogen_treatment constr
_refine_ls_matrix_type full
_refine_ls_number_parameters 572
_refine_ls_number_reflns 8938
_refine_ls_number_restraints 0
_refine_ls_restrained_S_all 1.058
_refine_ls_R_factor_all 0.0328
_refine_ls_R_factor_gt 0.0277
_refine_ls_shift/su_max 0.002
_refine_ls_shift/su_mean 0.000
_refine_ls_structure_factor_coef Fsqd
_refine_ls_weighting_details 'w=1/[\s^2^(Fo^2^)+(0.0288P)^2^+4.8220P] where P=(Fo^2^+2Fc^2^)/3'
_refine_ls_weighting_scheme calc
_refine_ls_wR_factor_gt 0.0685
_refine_ls_wR_factor_ref 0.0722
_reflns_Friedel_coverage 0.000
_reflns_number_gt 7970
_reflns_number_total 8938
_reflns_threshold_expression 'I > 2\s(I)'
_cod_data_source_file d4dt01045k2.cif
_cod_data_source_block A2
_cod_depositor_comments 'Adding full bibliography for 7716368--7716371.cif.'
_cod_database_code 7716371
_shelx_shelxl_version_number 2018/3
_chemical_oxdiff_formula 'Pd1 P3 O4 C33 H44 F6'
_chemical_oxdiff_usercomment 'Alzir - Jocely - curcumina'
_shelx_space_group_comment
;
The symmetry employed for this shelxl refinement is uniquely defined
by the following loop, which should always be used as a source of
symmetry information in preference to the above space-group names.
They are only intended as comments.
;
_shelx_estimated_absorpt_t_max 0.942
_shelx_estimated_absorpt_t_min 0.906
_olex2_refinement_description
;
1. Fixed Uiso
 At 1.2 times of:
  All C(H) groups, All C(H,H) groups
 At 1.5 times of:
  All C(H,H,H) groups, All O(H) groups
2.a Secondary CH2 refined with riding coordinates:
 C100(H10A,H10B), C200(H20A,H20B)
2.b Aromatic/amide H refined with riding coordinates:
 C2(H2), C4(H4), C5(H5A), C7(H7A), C10(H10), C11(H11), C13(H13), C14(H14),
 C16(H16), C19(H19), C20(H20), C112(H112), C113(H113), C114(H114), C115(H115),
 C116(H116), C122(H122), C123(H123), C124(H124), C125(H125), C126(H126),
 C212(H212), C213(H213), C214(H214), C215(H215), C216(H216), C222(H222),
 C223(H223), C224(H224), C225(H225), C226(H226)
2.c Idealised Me refined as rotating group:
 C12(H12A,H12B,H12C), C21(H21A,H21B,H21C)
2.d Idealised tetrahedral OH refined as rotating group:
 O5(H5), O7(H7)
;
_smtbx_masks_void_probe_radius 1.2
_smtbx_masks_void_truncation_radius 1.2
_olex2_submission_special_instructions 'No special instructions were received'
_oxdiff_exptl_absorpt_empirical_details
;
Empirical correction (ABSPACK) includes:
- Absorption correction using spherical harmonics
- Frame scaling
;
_oxdiff_exptl_absorpt_empirical_full_max 1.522
_oxdiff_exptl_absorpt_empirical_full_min 0.550

loop_
_space_group_symop_operation_xyz
'x, y, z'
'-x+1/2, y+1/2, -z+1/2'
'-x, -y, -z'
'x-1/2, -y-1/2, z-1/2'

loop_
_atom_site_label
_atom_site_type_symbol
_atom_site_fract_x
_atom_site_fract_y
_atom_site_fract_z
_atom_site_U_iso_or_equiv
_atom_site_adp_type
_atom_site_occupancy
_atom_site_site_symmetry_order
_atom_site_calc_flag
_atom_site_refinement_flags_posn
_atom_site_refinement_flags_adp
_atom_site_refinement_flags_occupancy
_atom_site_disorder_assembly
_atom_site_disorder_group
Pd1 Pd 0.68151(2) 0.68208(2) 0.68880(2) 0.02169(5) Uani 1 1 d . . . . .
P1 P 0.79331(4) 0.74796(2) 0.67788(3) 0.01933(11) Uani 1 1 d . . . . .
P2 P 0.74299(4) 0.70535(2) 0.83531(4) 0.02397(12) Uani 1 1 d . . . . .
O1 O 0.57636(12) 0.62481(7) 0.70474(10) 0.0292(3) Uani 1 1 d . . . . .
O3 O 0.64162(11) 0.66066(7) 0.55517(10) 0.0260(3) Uani 1 1 d . . . . .
O4 O 0.44998(12) 0.53216(7) 0.08087(10) 0.0320(3) Uani 1 1 d . . . . .
O5 O 0.59361(14) 0.57716(7) 0.02954(11) 0.0359(4) Uani 1 1 d . . . . .
H5 H 0.548459 0.551050 0.005457 0.054 Uiso 1 1 calc R U . . .
O6 O 0.08275(12) 0.45879(7) 0.62409(11) 0.0330(4) Uani 1 1 d . . . . .
O7 O 0.06256(12) 0.48446(8) 0.77798(11) 0.0336(4) Uani 1 1 d . . . . .
H7 H 0.019556 0.471233 0.728743 0.050 Uiso 1 1 calc R U . . .
C1 C 0.51472(16) 0.59338(9) 0.63839(15) 0.0246(4) Uani 1 1 d . . . . .
C2 C 0.51547(16) 0.58856(9) 0.55203(14) 0.0247(4) Uani 1 1 d . . . . .
H2 H 0.469042 0.560271 0.513071 0.030 Uiso 1 1 calc R U . . .
C3 C 0.57568(15) 0.61996(9) 0.51526(14) 0.0224(4) Uani 1 1 d . . . . .
C4 C 0.55992(16) 0.60594(9) 0.42141(14) 0.0236(4) Uani 1 1 d . . . . .
H4 H 0.508332 0.577708 0.389373 0.028 Uiso 1 1 calc R U . . .
C5 C 0.61458(16) 0.63095(9) 0.37879(14) 0.0231(4) Uani 1 1 d . . . . .
H5A H 0.664465 0.659802 0.411690 0.028 Uiso 1 1 calc R U . . .
C6 C 0.60506(16) 0.61821(9) 0.28644(14) 0.0232(4) Uani 1 1 d . . . . .
C7 C 0.52481(16) 0.58234(9) 0.22746(14) 0.0239(4) Uani 1 1 d . . . . .
H7A H 0.472999 0.567706 0.246218 0.029 Uiso 1 1 calc R U . . .
C8 C 0.52148(17) 0.56847(9) 0.14243(14) 0.0265(4) Uani 1 1 d . . . . .
C9 C 0.59636(18) 0.59067(9) 0.11338(15) 0.0285(5) Uani 1 1 d . . . . .
C10 C 0.67394(18) 0.62675(9) 0.16988(15) 0.0292(5) Uani 1 1 d . . . . .
H10 H 0.724334 0.642308 0.150080 0.035 Uiso 1 1 calc R U . . .
C11 C 0.67829(17) 0.64034(9) 0.25605(15) 0.0264(4) Uani 1 1 d . . . . .
H11 H 0.732101 0.665119 0.294767 0.032 Uiso 1 1 calc R U . . .
C12 C 0.36278(18) 0.51490(12) 0.10081(17) 0.0363(5) Uani 1 1 d . . . . .
H12A H 0.315612 0.490798 0.050864 0.054 Uiso 1 1 calc R U . . .
H12B H 0.326908 0.550655 0.108300 0.054 Uiso 1 1 calc R U . . .
H12C H 0.386392 0.491487 0.156839 0.054 Uiso 1 1 calc R U . . .
C13 C 0.43202(16) 0.56181(9) 0.65364(15) 0.0252(4) Uani 1 1 d . . . . .
H13 H 0.389874 0.535429 0.607818 0.030 Uiso 1 1 calc R U . . .
C14 C 0.41230(16) 0.56796(9) 0.72843(15) 0.0259(4) Uani 1 1 d . . . . .
H14 H 0.460782 0.589830 0.777190 0.031 Uiso 1 1 calc R U . . .
C15 C 0.32295(16) 0.54402(9) 0.74158(15) 0.0246(4) Uani 1 1 d . . . . .
C16 C 0.24685(16) 0.51160(9) 0.67296(14) 0.0244(4) Uani 1 1 d . . . . .
H16 H 0.254300 0.503871 0.617556 0.029 Uiso 1 1 calc R U . . .
C17 C 0.16170(16) 0.49102(9) 0.68560(14) 0.0247(4) Uani 1 1 d . . . . .
C18 C 0.14899(16) 0.50254(10) 0.76644(15) 0.0266(4) Uani 1 1 d . . . . .
C19 C 0.22450(16) 0.53338(10) 0.83497(14) 0.0276(5) Uani 1 1 d . . . . .
H19 H 0.217378 0.540401 0.890687 0.033 Uiso 1 1 calc R U . . .
C20 C 0.31080(16) 0.55412(10) 0.82243(14) 0.0264(4) Uani 1 1 d . . . . .
H20 H 0.362262 0.575505 0.869730 0.032 Uiso 1 1 calc R U . . .
C21 C 0.0921(2) 0.44308(12) 0.54124(16) 0.0378(6) Uani 1 1 d . . . . .
H21A H 0.032037 0.419512 0.503731 0.057 Uiso 1 1 calc R U . . .
H21B H 0.154851 0.419541 0.554496 0.057 Uiso 1 1 calc R U . . .
H21C H 0.095697 0.479413 0.508646 0.057 Uiso 1 1 calc R U . . .
C100 C 0.83332(17) 0.79788(9) 0.77581(14) 0.0239(4) Uani 1 1 d . . . . .
H10A H 0.899109 0.817552 0.783554 0.029 Uiso 1 1 calc R U . . .
H10B H 0.780574 0.829147 0.766433 0.029 Uiso 1 1 calc R U . . .
C111 C 0.90616(15) 0.71223(9) 0.67378(13) 0.0205(4) Uani 1 1 d . . . . .
C112 C 0.99092(16) 0.74526(9) 0.67584(15) 0.0259(4) Uani 1 1 d . . . . .
H112 H 0.990551 0.787495 0.680240 0.031 Uiso 1 1 calc R U . . .
C113 C 1.07580(17) 0.71618(10) 0.67142(17) 0.0325(5) Uani 1 1 d . . . . .
H113 H 1.133321 0.738618 0.672216 0.039 Uiso 1 1 calc R U . . .
C114 C 1.07692(17) 0.65449(10) 0.66586(15) 0.0300(5) Uani 1 1 d . . . . .
H114 H 1.135406 0.634746 0.663382 0.036 Uiso 1 1 calc R U . . .
C115 C 0.99295(17) 0.62165(9) 0.66391(14) 0.0271(4) Uani 1 1 d . . . . .
H115 H 0.993950 0.579395 0.660153 0.032 Uiso 1 1 calc R U . . .
C116 C 0.90742(16) 0.65024(9) 0.66742(14) 0.0238(4) Uani 1 1 d . . . . .
H116 H 0.849632 0.627602 0.665505 0.029 Uiso 1 1 calc R U . . .
C121 C 0.73665(15) 0.79199(9) 0.57623(14) 0.0224(4) Uani 1 1 d . . . . .
C122 C 0.75892(18) 0.78064(11) 0.50092(15) 0.0336(5) Uani 1 1 d . . . . .
H122 H 0.812037 0.753285 0.505086 0.040 Uiso 1 1 calc R U . . .
C123 C 0.7041(2) 0.80900(13) 0.41950(17) 0.0447(6) Uani 1 1 d . . . . .
H123 H 0.720191 0.801434 0.368175 0.054 Uiso 1 1 calc R U . . .
C124 C 0.62570(19) 0.84845(12) 0.41296(17) 0.0414(6) Uani 1 1 d . . . . .
H124 H 0.587216 0.867287 0.356812 0.050 Uiso 1 1 calc R U . . .
C125 C 0.60374(19) 0.86027(11) 0.48720(19) 0.0401(6) Uani 1 1 d . . . . .
H125 H 0.550600 0.887744 0.482541 0.048 Uiso 1 1 calc R U . . .
C126 C 0.65847(18) 0.83246(10) 0.56929(17) 0.0336(5) Uani 1 1 d . . . . .
H126 H 0.642857 0.840885 0.620633 0.040 Uiso 1 1 calc R U . . .
C200 C 0.84678(17) 0.76115(10) 0.86051(14) 0.0269(4) Uani 1 1 d . . . . .
H20A H 0.845827 0.788087 0.909097 0.032 Uiso 1 1 calc R U . . .
H20B H 0.914320 0.740657 0.882425 0.032 Uiso 1 1 calc R U . . .
C211 C 0.80017(18) 0.64139(10) 0.90527(15) 0.0295(5) Uani 1 1 d . . . . .
C212 C 0.81405(17) 0.58891(10) 0.86606(16) 0.0309(5) Uani 1 1 d . . . . .
H212 H 0.790215 0.585808 0.802034 0.037 Uiso 1 1 calc R U . . .
C213 C 0.86260(18) 0.54097(10) 0.92006(18) 0.0361(5) Uani 1 1 d . . . . .
H213 H 0.872610 0.505094 0.893041 0.043 Uiso 1 1 calc R U . . .
C214 C 0.89647(19) 0.54506(11) 1.01282(18) 0.0390(6) Uani 1 1 d . . . . .
H214 H 0.930006 0.512092 1.049742 0.047 Uiso 1 1 calc R U . . .
C215 C 0.8818(3) 0.59673(14) 1.05190(19) 0.0578(9) Uani 1 1 d . . . . .
H215 H 0.904621 0.599375 1.115906 0.069 Uiso 1 1 calc R U . . .
C216 C 0.8338(3) 0.64502(13) 0.99845(18) 0.0567(9) Uani 1 1 d . . . . .
H216 H 0.823911 0.680767 1.025838 0.068 Uiso 1 1 calc R U . . .
C221 C 0.64658(18) 0.73365(10) 0.87348(15) 0.0289(5) Uani 1 1 d . . . . .
C222 C 0.59269(19) 0.69479(10) 0.90705(15) 0.0317(5) Uani 1 1 d . . . . .
H222 H 0.607695 0.653338 0.911036 0.038 Uiso 1 1 calc R U . . .
C223 C 0.5177(2) 0.71619(11) 0.93450(18) 0.0385(6) Uani 1 1 d . . . . .
H223 H 0.482387 0.689597 0.958564 0.046 Uiso 1 1 calc R U . . .
C224 C 0.4941(3) 0.77601(12) 0.9271(2) 0.0571(9) Uani 1 1 d . . . . .
H224 H 0.442517 0.790673 0.946158 0.069 Uiso 1 1 calc R U . . .
C225 C 0.5453(3) 0.81483(12) 0.8918(3) 0.0706(12) Uani 1 1 d . . . . .
H225 H 0.527984 0.855980 0.885733 0.085 Uiso 1 1 calc R U . . .
C226 C 0.6218(2) 0.79375(11) 0.8655(2) 0.0494(7) Uani 1 1 d . . . . .
H226 H 0.657329 0.820547 0.841868 0.059 Uiso 1 1 calc R U . . .
P3 P -0.22606(4) 0.46213(2) 0.65511(4) 0.02844(13) Uani 1 1 d . . . . .
F1 F -0.16885(12) 0.52131(6) 0.70388(10) 0.0421(3) Uani 1 1 d . . . . .
F2 F -0.28238(11) 0.40236(6) 0.60714(10) 0.0442(4) Uani 1 1 d . . . . .
F3 F -0.27852(12) 0.49718(7) 0.56203(10) 0.0467(4) Uani 1 1 d . . . . .
F4 F -0.12901(11) 0.44657(7) 0.63032(10) 0.0425(3) Uani 1 1 d . . . . .
F5 F -0.17237(12) 0.42580(7) 0.74835(10) 0.0469(4) Uani 1 1 d . . . . .
F6 F -0.32112(12) 0.47753(8) 0.68168(12) 0.0540(4) Uani 1 1 d . . . . .

loop_
_atom_site_aniso_label
_atom_site_aniso_U_11
_atom_site_aniso_U_22
_atom_site_aniso_U_33
_atom_site_aniso_U_23
_atom_site_aniso_U_13
_atom_site_aniso_U_12
Pd1 0.02865(9) 0.01653(8) 0.02404(9) -0.00241(6) 0.01478(7) -0.00462(6)
P1 0.0254(3) 0.0137(2) 0.0215(2) -0.00044(19) 0.0120(2) -0.00139(19)
P2 0.0358(3) 0.0166(3) 0.0252(3) -0.0008(2) 0.0182(2) -0.0017(2)
O1 0.0364(8) 0.0264(8) 0.0315(8) -0.0067(6) 0.0207(7) -0.0108(7)
O3 0.0338(8) 0.0228(7) 0.0245(7) -0.0030(6) 0.0147(6) -0.0075(6)
O4 0.0391(9) 0.0315(9) 0.0271(8) -0.0071(7) 0.0147(7) -0.0051(7)
O5 0.0575(11) 0.0260(9) 0.0313(8) -0.0034(7) 0.0249(8) -0.0057(7)
O6 0.0324(8) 0.0339(9) 0.0341(8) -0.0024(7) 0.0145(7) -0.0121(7)
O7 0.0279(8) 0.0427(10) 0.0326(8) 0.0089(7) 0.0144(7) -0.0047(7)
C1 0.0266(10) 0.0166(10) 0.0334(11) -0.0011(8) 0.0147(9) -0.0002(8)
C2 0.0242(10) 0.0213(10) 0.0282(11) -0.0020(8) 0.0095(9) -0.0017(8)
C3 0.0228(10) 0.0179(10) 0.0261(10) 0.0002(8) 0.0090(8) 0.0025(8)
C4 0.0257(10) 0.0187(10) 0.0248(10) -0.0021(8) 0.0080(8) 0.0004(8)
C5 0.0247(10) 0.0165(10) 0.0274(10) -0.0008(8) 0.0093(8) 0.0026(8)
C6 0.0287(10) 0.0143(9) 0.0263(10) 0.0020(8) 0.0105(8) 0.0050(8)
C7 0.0288(10) 0.0175(10) 0.0271(10) 0.0017(8) 0.0128(9) 0.0034(8)
C8 0.0345(11) 0.0182(10) 0.0264(11) -0.0002(8) 0.0115(9) 0.0022(9)
C9 0.0454(13) 0.0184(10) 0.0274(11) 0.0024(8) 0.0204(10) 0.0051(9)
C10 0.0410(12) 0.0174(10) 0.0364(12) 0.0030(9) 0.0230(10) 0.0009(9)
C11 0.0318(11) 0.0163(10) 0.0322(11) 0.0013(8) 0.0137(9) 0.0017(8)
C12 0.0326(12) 0.0407(14) 0.0346(12) -0.0129(10) 0.0121(10) -0.0055(10)
C13 0.0261(10) 0.0186(10) 0.0333(11) -0.0023(8) 0.0143(9) -0.0024(8)
C14 0.0272(11) 0.0176(10) 0.0341(11) -0.0015(8) 0.0134(9) -0.0022(8)
C15 0.0267(10) 0.0163(10) 0.0330(11) 0.0023(8) 0.0141(9) 0.0021(8)
C16 0.0293(11) 0.0187(10) 0.0288(11) 0.0012(8) 0.0151(9) 0.0006(8)
C17 0.0270(10) 0.0171(10) 0.0298(11) 0.0034(8) 0.0109(9) 0.0001(8)
C18 0.0268(11) 0.0236(11) 0.0312(11) 0.0093(9) 0.0133(9) 0.0028(8)
C19 0.0309(11) 0.0286(11) 0.0261(11) 0.0062(9) 0.0142(9) 0.0059(9)
C20 0.0288(11) 0.0216(11) 0.0282(11) 0.0006(8) 0.0106(9) 0.0004(8)
C21 0.0419(13) 0.0361(14) 0.0361(13) -0.0074(10) 0.0159(11) -0.0133(11)
C100 0.0335(11) 0.0155(9) 0.0273(10) -0.0036(8) 0.0169(9) -0.0043(8)
C111 0.0249(10) 0.0181(10) 0.0177(9) 0.0002(7) 0.0074(8) 0.0021(8)
C112 0.0277(11) 0.0164(10) 0.0326(11) -0.0022(8) 0.0106(9) -0.0013(8)
C113 0.0250(11) 0.0263(12) 0.0454(13) -0.0044(10) 0.0129(10) -0.0044(9)
C114 0.0262(11) 0.0253(11) 0.0368(12) -0.0015(9) 0.0105(9) 0.0066(9)
C115 0.0349(12) 0.0160(10) 0.0300(11) -0.0001(8) 0.0122(9) 0.0033(8)
C116 0.0290(11) 0.0173(10) 0.0264(10) 0.0004(8) 0.0122(9) -0.0017(8)
C121 0.0246(10) 0.0169(10) 0.0259(10) 0.0027(8) 0.0101(8) -0.0027(8)
C122 0.0367(12) 0.0372(13) 0.0275(11) 0.0044(10) 0.0132(10) 0.0056(10)
C123 0.0510(16) 0.0547(17) 0.0287(12) 0.0088(11) 0.0157(12) 0.0039(13)
C124 0.0359(13) 0.0392(14) 0.0374(13) 0.0162(11) 0.0014(11) -0.0009(11)
C125 0.0347(13) 0.0294(13) 0.0549(16) 0.0148(11) 0.0159(12) 0.0087(10)
C126 0.0366(12) 0.0279(12) 0.0416(13) 0.0082(10) 0.0212(11) 0.0073(10)
C200 0.0355(12) 0.0224(11) 0.0257(11) -0.0039(8) 0.0151(9) -0.0046(9)
C211 0.0425(13) 0.0211(11) 0.0336(12) 0.0038(9) 0.0244(10) 0.0019(9)
C212 0.0324(12) 0.0226(11) 0.0386(12) -0.0033(9) 0.0149(10) -0.0037(9)
C213 0.0337(12) 0.0204(11) 0.0528(15) -0.0022(10) 0.0152(11) -0.0019(9)
C214 0.0414(13) 0.0289(13) 0.0550(16) 0.0168(11) 0.0279(12) 0.0083(10)
C215 0.094(2) 0.0547(18) 0.0380(15) 0.0205(13) 0.0408(16) 0.0332(17)
C216 0.104(3) 0.0424(16) 0.0356(14) 0.0115(12) 0.0408(16) 0.0336(16)
C221 0.0410(12) 0.0215(11) 0.0332(12) -0.0015(9) 0.0241(10) -0.0006(9)
C222 0.0490(14) 0.0199(11) 0.0348(12) 0.0013(9) 0.0257(11) -0.0014(10)
C223 0.0533(15) 0.0284(13) 0.0496(15) 0.0015(11) 0.0373(13) -0.0046(11)
C224 0.076(2) 0.0308(14) 0.100(2) 0.0001(15) 0.073(2) 0.0018(14)
C225 0.101(3) 0.0199(13) 0.139(3) 0.0058(16) 0.099(3) 0.0061(14)
C226 0.0695(19) 0.0201(12) 0.087(2) 0.0016(13) 0.0622(18) -0.0018(12)
P3 0.0295(3) 0.0170(3) 0.0399(3) 0.0019(2) 0.0147(2) -0.0011(2)
F1 0.0533(9) 0.0220(7) 0.0568(9) -0.0096(6) 0.0277(7) -0.0093(6)
F2 0.0383(8) 0.0262(7) 0.0552(9) -0.0014(6) 0.0042(7) -0.0063(6)
F3 0.0529(9) 0.0340(8) 0.0490(9) 0.0129(7) 0.0154(7) 0.0050(7)
F4 0.0378(8) 0.0372(8) 0.0578(9) -0.0094(7) 0.0243(7) 0.0011(6)
F5 0.0531(9) 0.0342(8) 0.0439(8) 0.0106(6) 0.0085(7) -0.0072(7)
F6 0.0479(9) 0.0477(10) 0.0805(12) 0.0029(8) 0.0404(9) 0.0020(7)

loop_
_atom_type_symbol
_atom_type_description
_atom_type_scat_dispersion_real
_atom_type_scat_dispersion_imag
_atom_type_scat_source
C C 0.0033 0.0016 'International Tables Vol C Tables 4.2.6.8 and 6.1.1.4'
H H 0.0000 0.0000 'International Tables Vol C Tables 4.2.6.8 and 6.1.1.4'
F F 0.0171 0.0103 'International Tables Vol C Tables 4.2.6.8 and 6.1.1.4'
O O 0.0106 0.0060 'International Tables Vol C Tables 4.2.6.8 and 6.1.1.4'
P P 0.1023 0.0942 'International Tables Vol C Tables 4.2.6.8 and 6.1.1.4'
Pd Pd -0.9988 1.0072 'International Tables Vol C Tables 4.2.6.8 and 6.1.1.4'

loop_
_exptl_crystal_face_index_h
_exptl_crystal_face_index_k
_exptl_crystal_face_index_l
_exptl_crystal_face_perp_dist
-2 1 2 0.0926
2 -1 -2 0.0459
-4 22 -13 0.0452
3 -21 14 0.0569
-14 -19 -3 0.0809
18 14 -11 0.0403
2 16 17 0.0769
-1 -15 -18 0.0665

loop_
_geom_angle_atom_site_label_1
_geom_angle_atom_site_label_2
_geom_angle_atom_site_label_3
_geom_angle
_geom_angle_site_symmetry_1
_geom_angle_site_symmetry_3
_geom_angle_publ_flag
P1 Pd1 P2 86.01(2) . . ?
O1 Pd1 P1 176.25(4) . . ?
O1 Pd1 P2 91.07(4) . . ?
O3 Pd1 P1 89.30(4) . . ?
O3 Pd1 P2 173.61(4) . . ?
O3 Pd1 O1 93.79(6) . . ?
C100 P1 Pd1 109.35(7) . . ?
C111 P1 Pd1 111.75(7) . . ?
C111 P1 C100 108.76(10) . . ?
C121 P1 Pd1 110.98(7) . . ?
C121 P1 C100 108.67(10) . . ?
C121 P1 C111 107.24(9) . . ?
C200 P2 Pd1 109.85(7) . . ?
C211 P2 Pd1 111.41(8) . . ?
C211 P2 C200 106.18(11) . . ?
C211 P2 C221 106.32(10) . . ?
C221 P2 Pd1 113.85(8) . . ?
C221 P2 C200 108.89(10) . . ?
C1 O1 Pd1 121.80(13) . . ?
C3 O3 Pd1 122.63(13) . . ?
C8 O4 C12 116.88(17) . . ?
C9 O5 H5 109.5 . . ?
C17 O6 C21 117.14(17) . . ?
C18 O7 H7 109.5 . . ?
O1 C1 C2 126.77(19) . . ?
O1 C1 C13 116.83(18) . . ?
C2 C1 C13 116.32(19) . . ?
C1 C2 H2 115.8 . . ?
C1 C2 C3 128.4(2) . . ?
C3 C2 H2 115.8 . . ?
O3 C3 C2 126.12(19) . . ?
O3 C3 C4 117.09(18) . . ?
C2 C3 C4 116.77(18) . . ?
C3 C4 H4 118.4 . . ?
C5 C4 C3 123.20(19) . . ?
C5 C4 H4 118.4 . . ?
C4 C5 H5A 116.8 . . ?
C4 C5 C6 126.32(19) . . ?
C6 C5 H5A 116.8 . . ?
C7 C6 C5 121.59(19) . . ?
C11 C6 C5 119.76(19) . . ?
C11 C6 C7 118.62(19) . . ?
C6 C7 H7A 120.0 . . ?
C8 C7 C6 120.0(2) . . ?
C8 C7 H7A 120.0 . . ?
O4 C8 C7 125.3(2) . . ?
O4 C8 C9 114.19(18) . . ?
C7 C8 C9 120.5(2) . . ?
O5 C9 C8 120.9(2) . . ?
O5 C9 C10 119.3(2) . . ?
C10 C9 C8 119.87(19) . . ?
C9 C10 H10 120.1 . . ?
C9 C10 C11 119.8(2) . . ?
C11 C10 H10 120.1 . . ?
C6 C11 H11 119.4 . . ?
C10 C11 C6 121.1(2) . . ?
C10 C11 H11 119.4 . . ?
O4 C12 H12A 109.5 . . ?
O4 C12 H12B 109.5 . . ?
O4 C12 H12C 109.5 . . ?
H12A C12 H12B 109.5 . . ?
H12A C12 H12C 109.5 . . ?
H12B C12 H12C 109.5 . . ?
C1 C13 H13 118.1 . . ?
C14 C13 C1 123.8(2) . . ?
C14 C13 H13 118.1 . . ?
C13 C14 H14 117.1 . . ?
C13 C14 C15 125.7(2) . . ?
C15 C14 H14 117.1 . . ?
C16 C15 C14 121.12(19) . . ?
C20 C15 C14 120.1(2) . . ?
C20 C15 C16 118.75(19) . . ?
C15 C16 H16 119.9 . . ?
C17 C16 C15 120.24(19) . . ?
C17 C16 H16 119.9 . . ?
O6 C17 C16 125.64(19) . . ?
O6 C17 C18 113.74(18) . . ?
C16 C17 C18 120.6(2) . . ?
O7 C18 C17 120.9(2) . . ?
O7 C18 C19 119.58(19) . . ?
C19 C18 C17 119.47(19) . . ?
C18 C19 H19 120.0 . . ?
C18 C19 C20 120.0(2) . . ?
C20 C19 H19 120.0 . . ?
C15 C20 H20 119.6 . . ?
C19 C20 C15 120.9(2) . . ?
C19 C20 H20 119.6 . . ?
O6 C21 H21A 109.5 . . ?
O6 C21 H21B 109.5 . . ?
O6 C21 H21C 109.5 . . ?
H21A C21 H21B 109.5 . . ?
H21A C21 H21C 109.5 . . ?
H21B C21 H21C 109.5 . . ?
P1 C100 H10A 109.9 . . ?
P1 C100 H10B 109.9 . . ?
H10A C100 H10B 108.3 . . ?
C200 C100 P1 108.73(14) . . ?
C200 C100 H10A 109.9 . . ?
C200 C100 H10B 109.9 . . ?
C112 C111 P1 121.46(15) . . ?
C116 C111 P1 118.80(15) . . ?
C116 C111 C112 119.73(19) . . ?
C111 C112 H112 120.1 . . ?
C113 C112 C111 119.8(2) . . ?
C113 C112 H112 120.1 . . ?
C112 C113 H113 119.9 . . ?
C114 C113 C112 120.2(2) . . ?
C114 C113 H113 119.9 . . ?
C113 C114 H114 120.0 . . ?
C115 C114 C113 120.1(2) . . ?
C115 C114 H114 120.0 . . ?
C114 C115 H115 119.9 . . ?
C114 C115 C116 120.2(2) . . ?
C116 C115 H115 119.9 . . ?
C111 C116 H116 120.0 . . ?
C115 C116 C111 120.02(19) . . ?
C115 C116 H116 120.0 . . ?
C122 C121 P1 121.07(17) . . ?
C122 C121 C126 119.3(2) . . ?
C126 C121 P1 119.02(16) . . ?
C121 C122 H122 119.8 . . ?
C121 C122 C123 120.3(2) . . ?
C123 C122 H122 119.8 . . ?
C122 C123 H123 120.0 . . ?
C122 C123 C124 120.0(2) . . ?
C124 C123 H123 120.0 . . ?
C123 C124 H124 119.9 . . ?
C125 C124 C123 120.1(2) . . ?
C125 C124 H124 119.9 . . ?
C124 C125 H125 119.7 . . ?
C124 C125 C126 120.5(2) . . ?
C126 C125 H125 119.7 . . ?
C121 C126 H126 120.1 . . ?
C125 C126 C121 119.8(2) . . ?
C125 C126 H126 120.1 . . ?
P2 C200 H20A 109.5 . . ?
P2 C200 H20B 109.5 . . ?
C100 C200 P2 110.84(15) . . ?
C100 C200 H20A 109.5 . . ?
C100 C200 H20B 109.5 . . ?
H20A C200 H20B 108.1 . . ?
C212 C211 P2 120.10(18) . . ?
C216 C211 P2 120.43(18) . . ?
C216 C211 C212 119.4(2) . . ?
C211 C212 H212 120.0 . . ?
C213 C212 C211 120.0(2) . . ?
C213 C212 H212 120.0 . . ?
C212 C213 H213 119.9 . . ?
C214 C213 C212 120.2(2) . . ?
C214 C213 H213 119.9 . . ?
C213 C214 H214 120.0 . . ?
C215 C214 C213 120.0(2) . . ?
C215 C214 H214 120.0 . . ?
C214 C215 H215 119.9 . . ?
C214 C215 C216 120.2(3) . . ?
C216 C215 H215 119.9 . . ?
C211 C216 C215 120.2(3) . . ?
C211 C216 H216 119.9 . . ?
C215 C216 H216 119.9 . . ?
C222 C221 P2 120.33(17) . . ?
C226 C221 P2 120.36(17) . . ?
C226 C221 C222 119.2(2) . . ?
C221 C222 H222 119.8 . . ?
C223 C222 C221 120.4(2) . . ?
C223 C222 H222 119.8 . . ?
C222 C223 H223 119.9 . . ?
C224 C223 C222 120.1(2) . . ?
C224 C223 H223 119.9 . . ?
C223 C224 H224 120.0 . . ?
C223 C224 C225 120.1(2) . . ?
C225 C224 H224 120.0 . . ?
C224 C225 H225 119.9 . . ?
C224 C225 C226 120.1(3) . . ?
C226 C225 H225 119.9 . . ?
C221 C226 H226 120.0 . . ?
C225 C226 C221 120.1(2) . . ?
C225 C226 H226 120.0 . . ?
F1 P3 F2 179.31(10) . . ?
F1 P3 F4 89.16(8) . . ?
F1 P3 F5 90.06(8) . . ?
F1 P3 F6 90.34(9) . . ?
F2 P3 F4 90.57(8) . . ?
F2 P3 F5 89.30(8) . . ?
F3 P3 F1 90.58(8) . . ?
F3 P3 F2 90.06(8) . . ?
F3 P3 F4 90.28(9) . . ?
F3 P3 F5 179.00(10) . . ?
F3 P3 F6 90.67(9) . . ?
F4 P3 F5 88.97(9) . . ?
F6 P3 F2 89.93(9) . . ?
F6 P3 F4 178.93(10) . . ?
F6 P3 F5 90.09(9) . . ?

loop_
_geom_bond_atom_site_label_1
_geom_bond_atom_site_label_2
_geom_bond_distance
_geom_bond_site_symmetry_2
_geom_bond_publ_flag
Pd1 P1 2.2162(5) . ?
Pd1 P2 2.2257(6) . ?
Pd1 O1 2.0509(14) . ?
Pd1 O3 2.0486(14) . ?
P1 C100 1.829(2) . ?
P1 C111 1.805(2) . ?
P1 C121 1.804(2) . ?
P2 C200 1.846(2) . ?
P2 C211 1.806(2) . ?
P2 C221 1.809(2) . ?
O1 C1 1.290(3) . ?
O3 C3 1.282(2) . ?
O4 C8 1.370(3) . ?
O4 C12 1.438(3) . ?
O5 H5 0.8400 . ?
O5 C9 1.364(3) . ?
O6 C17 1.370(3) . ?
O6 C21 1.429(3) . ?
O7 H7 0.8400 . ?
O7 C18 1.363(3) . ?
C1 C2 1.393(3) . ?
C1 C13 1.463(3) . ?
C2 H2 0.9500 . ?
C2 C3 1.397(3) . ?
C3 C4 1.467(3) . ?
C4 H4 0.9500 . ?
C4 C5 1.336(3) . ?
C5 H5A 0.9500 . ?
C5 C6 1.462(3) . ?
C6 C7 1.410(3) . ?
C6 C11 1.393(3) . ?
C7 H7A 0.9500 . ?
C7 C8 1.381(3) . ?
C8 C9 1.400(3) . ?
C9 C10 1.378(3) . ?
C10 H10 0.9500 . ?
C10 C11 1.392(3) . ?
C11 H11 0.9500 . ?
C12 H12A 0.9800 . ?
C12 H12B 0.9800 . ?
C12 H12C 0.9800 . ?
C13 H13 0.9500 . ?
C13 C14 1.339(3) . ?
C14 H14 0.9500 . ?
C14 C15 1.458(3) . ?
C15 C16 1.404(3) . ?
C15 C20 1.390(3) . ?
C16 H16 0.9500 . ?
C16 C17 1.373(3) . ?
C17 C18 1.400(3) . ?
C18 C19 1.381(3) . ?
C19 H19 0.9500 . ?
C19 C20 1.388(3) . ?
C20 H20 0.9500 . ?
C21 H21A 0.9800 . ?
C21 H21B 0.9800 . ?
C21 H21C 0.9800 . ?
C100 H10A 0.9900 . ?
C100 H10B 0.9900 . ?
C100 C200 1.535(3) . ?
C111 C112 1.395(3) . ?
C111 C116 1.395(3) . ?
C112 H112 0.9500 . ?
C112 C113 1.388(3) . ?
C113 H113 0.9500 . ?
C113 C114 1.387(3) . ?
C114 H114 0.9500 . ?
C114 C115 1.384(3) . ?
C115 H115 0.9500 . ?
C115 C116 1.386(3) . ?
C116 H116 0.9500 . ?
C121 C122 1.384(3) . ?
C121 C126 1.398(3) . ?
C122 H122 0.9500 . ?
C122 C123 1.385(3) . ?
C123 H123 0.9500 . ?
C123 C124 1.387(4) . ?
C124 H124 0.9500 . ?
C124 C125 1.367(4) . ?
C125 H125 0.9500 . ?
C125 C126 1.387(3) . ?
C126 H126 0.9500 . ?
C200 H20A 0.9900 . ?
C200 H20B 0.9900 . ?
C211 C212 1.384(3) . ?
C211 C216 1.382(3) . ?
C212 H212 0.9500 . ?
C212 C213 1.383(3) . ?
C213 H213 0.9500 . ?
C213 C214 1.376(4) . ?
C214 H214 0.9500 . ?
C214 C215 1.371(4) . ?
C215 H215 0.9500 . ?
C215 C216 1.383(4) . ?
C216 H216 0.9500 . ?
C221 C222 1.395(3) . ?
C221 C226 1.386(3) . ?
C222 H222 0.9500 . ?
C222 C223 1.379(3) . ?
C223 H223 0.9500 . ?
C223 C224 1.377(4) . ?
C224 H224 0.9500 . ?
C224 C225 1.384(4) . ?
C225 H225 0.9500 . ?
C225 C226 1.386(4) . ?
C226 H226 0.9500 . ?
P3 F1 1.5911(14) . ?
P3 F2 1.5946(15) . ?
P3 F3 1.5910(15) . ?
P3 F4 1.6044(14) . ?
P3 F5 1.6093(15) . ?
P3 F6 1.5938(15) . ?

loop_
_geom_torsion_atom_site_label_1
_geom_torsion_atom_site_label_2
_geom_torsion_atom_site_label_3
_geom_torsion_atom_site_label_4
_geom_torsion
_geom_torsion_site_symmetry_1
_geom_torsion_site_symmetry_2
_geom_torsion_site_symmetry_3
_geom_torsion_site_symmetry_4
_geom_torsion_publ_flag
Pd1 P1 C100 C200 39.73(16) . . . . ?
Pd1 P1 C111 C112 -173.63(15) . . . . ?
Pd1 P1 C111 C116 7.06(18) . . . . ?
Pd1 P1 C121 C122 -102.36(18) . . . . ?
Pd1 P1 C121 C126 68.65(19) . . . . ?
Pd1 P2 C200 C100 25.83(16) . . . . ?
Pd1 P2 C211 C212 8.7(2) . . . . ?
Pd1 P2 C211 C216 -173.6(2) . . . . ?
Pd1 P2 C221 C222 90.7(2) . . . . ?
Pd1 P2 C221 C226 -86.0(2) . . . . ?
Pd1 O1 C1 C2 6.5(3) . . . . ?
Pd1 O1 C1 C13 -170.13(14) . . . . ?
Pd1 O3 C3 C2 6.1(3) . . . . ?
Pd1 O3 C3 C4 -175.48(13) . . . . ?
P1 C100 C200 P2 -40.81(18) . . . . ?
P1 C111 C112 C113 -179.21(17) . . . . ?
P1 C111 C116 C115 179.83(16) . . . . ?
P1 C121 C122 C123 170.8(2) . . . . ?
P1 C121 C126 C125 -170.63(19) . . . . ?
P2 C211 C212 C213 176.70(18) . . . . ?
P2 C211 C216 C215 -177.0(3) . . . . ?
P2 C221 C222 C223 -178.7(2) . . . . ?
P2 C221 C226 C225 177.7(3) . . . . ?
O1 C1 C2 C3 -6.2(4) . . . . ?
O1 C1 C13 C14 5.9(3) . . . . ?
O3 C3 C4 C5 3.9(3) . . . . ?
O4 C8 C9 O5 1.5(3) . . . . ?
O4 C8 C9 C10 -178.65(19) . . . . ?
O5 C9 C10 C11 -179.29(19) . . . . ?
O6 C17 C18 O7 -2.5(3) . . . . ?
O6 C17 C18 C19 178.39(19) . . . . ?
O7 C18 C19 C20 -177.34(19) . . . . ?
C1 C2 C3 O3 -1.3(4) . . . . ?
C1 C2 C3 C4 -179.7(2) . . . . ?
C1 C13 C14 C15 171.1(2) . . . . ?
C2 C1 C13 C14 -171.1(2) . . . . ?
C2 C3 C4 C5 -177.6(2) . . . . ?
C3 C4 C5 C6 178.41(19) . . . . ?
C4 C5 C6 C7 8.6(3) . . . . ?
C4 C5 C6 C11 -169.5(2) . . . . ?
C5 C6 C7 C8 -176.35(19) . . . . ?
C5 C6 C11 C10 177.07(19) . . . . ?
C6 C7 C8 O4 177.18(19) . . . . ?
C6 C7 C8 C9 -1.2(3) . . . . ?
C7 C6 C11 C10 -1.1(3) . . . . ?
C7 C8 C9 O5 180.0(2) . . . . ?
C7 C8 C9 C10 -0.1(3) . . . . ?
C8 C9 C10 C11 0.8(3) . . . . ?
C9 C10 C11 C6 -0.2(3) . . . . ?
C11 C6 C7 C8 1.7(3) . . . . ?
C12 O4 C8 C7 10.3(3) . . . . ?
C12 O4 C8 C9 -171.25(19) . . . . ?
C13 C1 C2 C3 170.5(2) . . . . ?
C13 C14 C15 C16 -0.6(3) . . . . ?
C13 C14 C15 C20 -179.3(2) . . . . ?
C14 C15 C16 C17 -177.97(19) . . . . ?
C14 C15 C20 C19 177.82(19) . . . . ?
C15 C16 C17 O6 -179.70(19) . . . . ?
C15 C16 C17 C18 0.7(3) . . . . ?
C16 C15 C20 C19 -0.9(3) . . . . ?
C16 C17 C18 O7 177.17(19) . . . . ?
C16 C17 C18 C19 -1.9(3) . . . . ?
C17 C18 C19 C20 1.8(3) . . . . ?
C18 C19 C20 C15 -0.4(3) . . . . ?
C20 C15 C16 C17 0.8(3) . . . . ?
C21 O6 C17 C16 2.8(3) . . . . ?
C21 O6 C17 C18 -177.50(19) . . . . ?
C100 P1 C111 C112 -52.82(19) . . . . ?
C100 P1 C111 C116 127.88(16) . . . . ?
C100 P1 C121 C122 137.37(18) . . . . ?
C100 P1 C121 C126 -51.6(2) . . . . ?
C111 P1 C100 C200 -82.55(16) . . . . ?
C111 P1 C121 C122 20.0(2) . . . . ?
C111 P1 C121 C126 -169.03(17) . . . . ?
C111 C112 C113 C114 -0.6(3) . . . . ?
C112 C111 C116 C115 0.5(3) . . . . ?
C112 C113 C114 C115 0.5(4) . . . . ?
C113 C114 C115 C116 0.1(3) . . . . ?
C114 C115 C116 C111 -0.6(3) . . . . ?
C116 C111 C112 C113 0.1(3) . . . . ?
C121 P1 C100 C200 161.02(14) . . . . ?
C121 P1 C111 C112 64.53(19) . . . . ?
C121 P1 C111 C116 -114.78(16) . . . . ?
C121 C122 C123 C124 -0.7(4) . . . . ?
C122 C121 C126 C125 0.5(3) . . . . ?
C122 C123 C124 C125 1.3(4) . . . . ?
C123 C124 C125 C126 -0.9(4) . . . . ?
C124 C125 C126 C121 0.0(4) . . . . ?
C126 C121 C122 C123 -0.2(4) . . . . ?
C200 P2 C211 C212 -110.9(2) . . . . ?
C200 P2 C211 C216 66.8(3) . . . . ?
C200 P2 C221 C222 -146.37(19) . . . . ?
C200 P2 C221 C226 36.9(3) . . . . ?
C211 P2 C200 C100 146.42(15) . . . . ?
C211 P2 C221 C222 -32.3(2) . . . . ?
C211 P2 C221 C226 150.9(2) . . . . ?
C211 C212 C213 C214 0.6(3) . . . . ?
C212 C211 C216 C215 0.6(5) . . . . ?
C212 C213 C214 C215 0.2(4) . . . . ?
C213 C214 C215 C216 -0.6(5) . . . . ?
C214 C215 C216 C211 0.1(5) . . . . ?
C216 C211 C212 C213 -1.0(4) . . . . ?
C221 P2 C200 C100 -99.46(16) . . . . ?
C221 P2 C211 C212 133.26(19) . . . . ?
C221 P2 C211 C216 -49.1(3) . . . . ?
C221 C222 C223 C224 1.4(4) . . . . ?
C222 C221 C226 C225 0.9(5) . . . . ?
C222 C223 C224 C225 0.1(5) . . . . ?
C223 C224 C225 C226 -1.2(6) . . . . ?
C224 C225 C226 C221 0.6(6) . . . . ?
C226 C221 C222 C223 -1.9(4) . . . . ?

loop_
_exptl_oxdiff_crystal_face_indexfrac_h
_exptl_oxdiff_crystal_face_indexfrac_k
_exptl_oxdiff_crystal_face_indexfrac_l
_exptl_oxdiff_crystal_face_x
_exptl_oxdiff_crystal_face_y
_exptl_oxdiff_crystal_face_z
-1.9990 0.9991 1.9974 -0.0499 0.0028 -0.1071
1.9990 -0.9991 -1.9974 0.0499 -0.0028 0.1071
-4.3400 21.6006 -12.5810 -0.9259 -0.0745 0.3703
3.3581 -21.0482 13.6403 0.9020 0.0727 -0.4257
-13.7060 -18.7026 -2.6293 -0.1812 0.9711 -0.1554
17.7704 13.5120 -10.6417 0.1321 -0.7012 0.7006
2.4544 15.7972 16.7612 0.1517 -0.8207 -0.5509
-1.2284 -15.0380 -17.7219 -0.1442 0.7813 0.6073

loop_
_smtbx_masks_void_nr
_smtbx_masks_void_average_x
_smtbx_masks_void_average_y
_smtbx_masks_void_average_z
_smtbx_masks_void_volume
_smtbx_masks_void_count_electrons
_smtbx_masks_void_content
1 0.151 0.218 0.860 118.2 32.9 '0.6 CHCl3'
2 -0.151 0.782 0.140 118.2 32.9 '0.6 CHCl3'
3 0.349 0.718 0.640 118.2 32.9 '0.6 CHCl3'
4 0.651 0.282 0.360 118.2 33.0 '0.6 CHCl3'
